data_4301006
loop_
_publ_author_name
'Zhong-Hai Ni'
'Hui-Zhong Kou'
'Yi-Hua Zhao'
'Lei Zheng'
'Ru-Ji Wang'
'Ai-Li Cui'
'Osamu Sato'

_publ_section_title
;
 [Fe(bpb)(CN)2]- as a Versatile Building Block for the Design of Novel
 Low-Dimensional Heterobimetallic Systems: Synthesis, Crystal Structures,
 and Magnetic Properties of Cyano-Bridged FeIII-NiII Complexes
 [(bpb)2- = 1,2-Bis(pyridine-2-carboxamido)benzenate]
;
_journal_name_full 'Inorganic Chemistry'
_journal_page_first 2050
_journal_page_last 2059
_journal_paper_doi 10.1021/ic0489903
_journal_volume 44
_journal_year 2005
_chemical_formula_sum 'C28 H35 Cl Fe N10 Ni O7'
_chemical_formula_weight 773.67
_space_group_IT_number 14
_symmetry_cell_setting monoclinic
_symmetry_space_group_name_Hall '-P 2ybc'
_symmetry_space_group_name_H-M 'P 1 21/c 1'
_atom_sites_solution_hydrogens geom
_atom_sites_solution_primary direct
_atom_sites_solution_secondary difmap
_audit_creation_method SHELXL-97
_cell_angle_alpha 90.00
_cell_angle_beta 93.50(3)
_cell_angle_gamma 90.00
_cell_formula_units_Z 4
_cell_length_a 8.4780(17)
_cell_length_b 19.437(4)
_cell_length_c 20.664(4)
_cell_measurement_reflns_used 3336
_cell_measurement_temperature 293(2)
_cell_measurement_theta_max 23.06
_cell_measurement_theta_min 2.23
_cell_volume 3398.8(12)
_computing_cell_refinement 'SMART (Bruker, 2000)'
_computing_data_collection 'SMART (Bruker, 2000)'
_computing_data_reduction 'SAINT (Bruker, 2000)'
_computing_molecular_graphics 'PLATON (Spek, 2002)'
_computing_publication_material 'SHELXL-97 (Sheldrick, 1997)'
_computing_structure_refinement 'SHELXL-97 (Sheldrick, 1997)'
_computing_structure_solution 'SHELXS-97 (Sheldrick, 1990)'
_diffrn_ambient_temperature 293(2)
_diffrn_detector_area_resol_mean '15\\times15 microns'
_diffrn_measured_fraction_theta_full 0.929
_diffrn_measured_fraction_theta_max 0.929
_diffrn_measurement_device_type 'CCD area detector'
_diffrn_measurement_method 'phi and omega scans'
_diffrn_radiation_monochromator graphite
_diffrn_radiation_source 'fine-focus sealed tube'
_diffrn_radiation_type MoK\a
_diffrn_radiation_wavelength 0.71073
_diffrn_reflns_av_R_equivalents 0.0625
_diffrn_reflns_av_sigmaI/netI 0.0988
_diffrn_reflns_limit_h_max 13
_diffrn_reflns_limit_h_min -13
_diffrn_reflns_limit_k_max 29
_diffrn_reflns_limit_k_min -25
_diffrn_reflns_limit_l_max 23
_diffrn_reflns_limit_l_min -31
_diffrn_reflns_number 32274
_diffrn_reflns_theta_full 33.67
_diffrn_reflns_theta_max 33.67
_diffrn_reflns_theta_min 1.97
_exptl_absorpt_coefficient_mu 1.119
_exptl_absorpt_correction_T_max 0.878
_exptl_absorpt_correction_T_min 0.799
_exptl_absorpt_correction_type multi-scan
_exptl_absorpt_process_details 'SADABS (Bruker, 2000)'
_exptl_crystal_colour brown
_exptl_crystal_density_diffrn 1.512
_exptl_crystal_density_method 'not measured'
_exptl_crystal_description block
_exptl_crystal_F_000 1600
_exptl_crystal_size_max 0.2
_exptl_crystal_size_mid 0.2
_exptl_crystal_size_min 0.12
_refine_diff_density_max 0.630
_refine_diff_density_min -0.447
_refine_diff_density_rms 0.091
_refine_ls_extinction_method none
_refine_ls_goodness_of_fit_ref 1.090
_refine_ls_hydrogen_treatment mixed
_refine_ls_matrix_type full
_refine_ls_number_parameters 433
_refine_ls_number_reflns 12566
_refine_ls_number_restraints 0
_refine_ls_restrained_S_all 1.090
_refine_ls_R_factor_all 0.1407
_refine_ls_R_factor_gt 0.0614
_refine_ls_shift/su_max 0.001
_refine_ls_shift/su_mean 0.000
_refine_ls_structure_factor_coef Fsqd
_refine_ls_weighting_details 'calc w=1/[\s^2^(Fo^2^)+(0.0400P)^2^+0.0000P] where P=(Fo^2^+2Fc^2^)/3'
_refine_ls_weighting_scheme calc
_refine_ls_wR_factor_gt 0.1207
_refine_ls_wR_factor_ref 0.1403
_reflns_number_gt 6151
_reflns_number_total 12566
_reflns_threshold_expression >2sigma(I)
_cod_data_source_file ic0489903si20041029_042434_6.cif
_cod_data_source_block 6
_cod_depositor_comments
;
The following automatic conversions were performed:
'_symmetry_cell_setting' value 'Monoclinic' changed to 'monoclinic'
according to '/home/saulius/struct/CIF-dictionaries/cif_core.dic'
dictionary named 'cif_core.dic' version 2.4.1 from 2010-06-29.

Automatic conversion script
Id: cif_fix_enum 1527 2010-12-29 10:47:43Z saulius 
;
_cod_database_code 4301006

loop_
_symmetry_equiv_pos_as_xyz
'x, y, z'
'-x, y+1/2, -z+1/2'
'-x, -y, -z'
'x, -y-1/2, z-1/2'

loop_
_atom_site_label
_atom_site_type_symbol
_atom_site_fract_x
_atom_site_fract_y
_atom_site_fract_z
_atom_site_U_iso_or_equiv
_atom_site_adp_type
_atom_site_occupancy
_atom_site_symmetry_multiplicity
_atom_site_calc_flag
_atom_site_refinement_flags
_atom_site_disorder_assembly
_atom_site_disorder_group
Ni Ni 0.15657(4) 0.737702(18) 0.231001(19) 0.03701(11) Uani 1 1 d . . .
Fe Fe -0.06075(4) 0.493734(18) 0.264131(19) 0.03107(11) Uani 1 1 d . . .
N4 N 0.0298(3) 0.46028(11) 0.18890(11) 0.0367(5) Uani 1 1 d . . .
N6 N -0.1959(3) 0.53951(11) 0.32766(12) 0.0367(5) Uani 1 1 d . . .
N3 N 0.1467(3) 0.46125(11) 0.30570(11) 0.0353(5) Uani 1 1 d . . .
C1 C 0.0428(3) 0.58293(14) 0.25444(14) 0.0349(6) Uani 1 1 d . . .
N1 N 0.0991(3) 0.63535(12) 0.24562(13) 0.0454(6) Uani 1 1 d . . .
N5 N -0.2329(3) 0.51742(12) 0.20639(12) 0.0398(6) Uani 1 1 d . . .
N10 N 0.3741(3) 0.71150(13) 0.19642(14) 0.0494(7) Uani 1 1 d . . .
H10A H 0.4488 0.7411 0.2119 0.059 Uiso 1 1 calc R . .
H10C H 0.4019 0.6689 0.2098 0.059 Uiso 1 1 calc R . .
C16 C -0.3350(3) 0.56223(15) 0.29971(15) 0.0415(7) Uani 1 1 d . . .
C2 C -0.1532(3) 0.40220(14) 0.28047(13) 0.0332(6) Uani 1 1 d . . .
N7 N 0.2235(4) 0.74528(15) 0.32981(14) 0.0663(9) Uani 1 1 d . . .
H7A H 0.2411 0.7031 0.3467 0.080 Uiso 1 1 calc R . .
H7B H 0.3132 0.7699 0.3355 0.080 Uiso 1 1 calc R . .
C8 C 0.1790(4) 0.43665(15) 0.19307(16) 0.0439(7) Uani 1 1 d . . .
N8 N -0.0641(3) 0.76664(15) 0.26197(18) 0.0702(10) Uani 1 1 d . . .
H8A H -0.0709 0.8130 0.2566 0.084 Uiso 1 1 calc R . .
C7 C 0.2454(3) 0.43781(14) 0.26105(15) 0.0396(7) Uani 1 1 d . . .
C15 C -0.3586(4) 0.55114(15) 0.22946(17) 0.0486(8) Uani 1 1 d . . .
N9 N 0.0810(3) 0.73177(14) 0.13422(14) 0.0547(7) Uani 1 1 d . . .
H9A H 0.0890 0.7749 0.1176 0.066 Uiso 1 1 calc R . .
C9 C -0.0692(4) 0.46615(15) 0.13231(15) 0.0440(7) Uani 1 1 d . . .
O2 O -0.4762(3) 0.57246(14) 0.19788(13) 0.0732(8) Uani 1 1 d . . .
C14 C -0.2159(4) 0.49803(16) 0.14236(15) 0.0456(7) Uani 1 1 d . . .
C3 C 0.1997(4) 0.46177(17) 0.36752(16) 0.0476(8) Uani 1 1 d . . .
H3A H 0.1323 0.4765 0.3986 0.057 Uiso 1 1 calc R . .
C6 C 0.3992(4) 0.41688(17) 0.27848(18) 0.0509(8) Uani 1 1 d . . .
H6A H 0.4653 0.4020 0.2470 0.061 Uiso 1 1 calc R . .
C4 C 0.3521(4) 0.44110(19) 0.38778(18) 0.0577(9) Uani 1 1 d . . .
H4A H 0.3863 0.4425 0.4314 0.069 Uiso 1 1 calc R . .
C10 C -0.0357(5) 0.44237(17) 0.07138(16) 0.0569(9) Uani 1 1 d . . .
H10B H 0.0595 0.4205 0.0647 0.068 Uiso 1 1 calc R . .
C13 C -0.3242(5) 0.5070(2) 0.08988(19) 0.0734(12) Uani 1 1 d . . .
H13A H -0.4203 0.5286 0.0954 0.088 Uiso 1 1 calc R . .
O1 O 0.2564(3) 0.41503(14) 0.14860(12) 0.0704(7) Uani 1 1 d . . .
C17 C -0.4447(4) 0.59594(18) 0.3351(2) 0.0608(10) Uani 1 1 d . . .
H17A H -0.5406 0.6100 0.3152 0.073 Uiso 1 1 calc R . .
C20 C -0.1662(4) 0.55254(18) 0.39056(16) 0.0554(9) Uani 1 1 d . . .
H20A H -0.0710 0.5378 0.4106 0.066 Uiso 1 1 calc R . .
C19 C -0.2710(5) 0.5869(2) 0.42661(19) 0.0730(12) Uani 1 1 d . . .
H19A H -0.2455 0.5956 0.4703 0.088 Uiso 1 1 calc R . .
C21 C 0.2014(5) 0.6889(2) 0.10370(18) 0.0748(12) Uani 1 1 d . . .
H21A H 0.1875 0.6922 0.0569 0.090 Uiso 1 1 calc R . .
H21B H 0.1894 0.6410 0.1159 0.090 Uiso 1 1 calc R . .
C11 C -0.1494(6) 0.4523(2) 0.02044(18) 0.0753(12) Uani 1 1 d . . .
H11A H -0.1290 0.4369 -0.0208 0.090 Uiso 1 1 calc R . .
C18 C -0.4114(5) 0.6083(2) 0.3992(2) 0.0724(12) Uani 1 1 d . . .
H18A H -0.4837 0.6311 0.4237 0.087 Uiso 1 1 calc R . .
C5 C 0.4515(4) 0.41840(18) 0.3417(2) 0.0582(10) Uani 1 1 d . . .
H5A H 0.5538 0.4042 0.3540 0.070 Uiso 1 1 calc R . .
C22 C 0.3616(5) 0.7140(2) 0.1261(2) 0.0680(11) Uani 1 1 d . . .
H22A H 0.4421 0.6851 0.1087 0.082 Uiso 1 1 calc R . .
H22B H 0.3765 0.7608 0.1114 0.082 Uiso 1 1 calc R . .
C12 C -0.2880(6) 0.4837(3) 0.0297(2) 0.0855(14) Uani 1 1 d . . .
H12A H -0.3608 0.4897 -0.0053 0.103 Uiso 1 1 calc R . .
Cl Cl 0.18914(14) 0.87472(5) -0.00153(5) 0.0688(3) Uani 1 1 d . . .
O3 O 0.1864(4) 0.8737(2) -0.07006(16) 0.1158(12) Uani 1 1 d . . .
O7 O 0.4734(4) 0.31453(18) 0.12214(18) 0.1089(11) Uani 1 1 d . . .
C26 C -0.0560(6) 0.7540(2) 0.3344(3) 0.0947(17) Uani 1 1 d . . .
H26A H -0.1413 0.7781 0.3538 0.114 Uiso 1 1 calc R . .
H26B H -0.0667 0.7052 0.3430 0.114 Uiso 1 1 calc R . .
C27 C 0.0969(7) 0.7789(2) 0.3620(2) 0.0986(17) Uani 1 1 d . . .
H27A H 0.1037 0.8283 0.3563 0.118 Uiso 1 1 calc R . .
H27B H 0.1068 0.7690 0.4081 0.118 Uiso 1 1 calc R . .
C25 C -0.2024(5) 0.7382(3) 0.2291(3) 0.111(2) Uani 1 1 d . . .
H25A H -0.2958 0.7586 0.2461 0.133 Uiso 1 1 calc R . .
H25B H -0.2057 0.6890 0.2368 0.133 Uiso 1 1 calc R . .
C23 C -0.0848(5) 0.7092(2) 0.1196(2) 0.0916(15) Uani 1 1 d . . .
H23A H -0.0943 0.6609 0.1306 0.110 Uiso 1 1 calc R . .
H23B H -0.1113 0.7142 0.0735 0.110 Uiso 1 1 calc R . .
C24 C -0.2028(5) 0.7515(3) 0.1578(3) 0.113(2) Uani 1 1 d . . .
H24A H -0.1807 0.8000 0.1515 0.136 Uiso 1 1 calc R . .
H24B H -0.3085 0.7427 0.1390 0.136 Uiso 1 1 calc R . .
O4 O 0.3285(5) 0.8521(4) 0.0254(2) 0.212(3) Uani 1 1 d . . .
O5 O 0.0690(6) 0.8424(4) 0.0233(3) 0.251(4) Uani 1 1 d . . .
O6 O 0.1705(13) 0.9417(3) 0.0077(3) 0.311(5) Uani 1 1 d . . .
C28 C 0.4526(11) 0.3110(4) 0.0494(3) 0.176(3) Uani 1 1 d . . .
N2 N -0.1965(3) 0.34669(12) 0.28246(12) 0.0411(6) Uani 1 1 d . . .

loop_
_atom_site_aniso_label
_atom_site_aniso_U_11
_atom_site_aniso_U_22
_atom_site_aniso_U_33
_atom_site_aniso_U_23
_atom_site_aniso_U_13
_atom_site_aniso_U_12
Ni 0.0351(2) 0.02102(17) 0.0559(3) 0.00075(15) 0.01138(17) -0.00065(15)
Fe 0.0347(2) 0.01873(19) 0.0404(2) 0.00086(15) 0.00726(17) 0.00035(15)
N4 0.0465(14) 0.0250(12) 0.0395(14) -0.0004(9) 0.0114(11) 0.0002(10)
N6 0.0387(13) 0.0248(12) 0.0476(16) 0.0012(10) 0.0119(11) 0.0008(10)
N3 0.0354(12) 0.0257(12) 0.0454(15) 0.0018(10) 0.0065(11) 0.0013(10)
C1 0.0364(15) 0.0253(14) 0.0442(17) -0.0014(11) 0.0121(13) 0.0017(11)
N1 0.0478(14) 0.0249(13) 0.0648(18) -0.0004(11) 0.0130(13) -0.0015(11)
N5 0.0433(14) 0.0268(13) 0.0488(16) 0.0007(10) -0.0013(12) 0.0028(10)
N10 0.0372(14) 0.0368(15) 0.075(2) 0.0048(13) 0.0063(13) 0.0017(11)
C16 0.0381(16) 0.0288(15) 0.059(2) 0.0037(13) 0.0118(15) 0.0044(12)
C2 0.0323(14) 0.0247(14) 0.0433(17) 0.0001(11) 0.0089(12) 0.0051(11)
N7 0.102(3) 0.0387(17) 0.059(2) -0.0005(13) 0.0155(17) -0.0032(16)
C8 0.0454(17) 0.0319(16) 0.056(2) -0.0050(13) 0.0191(15) 0.0016(13)
N8 0.0528(18) 0.0340(16) 0.128(3) 0.0092(17) 0.0368(19) 0.0066(14)
C7 0.0371(15) 0.0280(15) 0.055(2) 0.0009(12) 0.0129(14) 0.0017(12)
C15 0.0485(18) 0.0264(15) 0.071(2) 0.0046(14) -0.0002(17) 0.0049(14)
N9 0.0590(17) 0.0354(15) 0.0681(19) 0.0032(13) -0.0102(15) -0.0072(13)
C9 0.060(2) 0.0312(16) 0.0406(18) 0.0001(12) 0.0024(15) -0.0074(14)
O2 0.0576(15) 0.0682(19) 0.091(2) -0.0066(14) -0.0181(14) 0.0324(13)
C14 0.0573(19) 0.0358(17) 0.0432(19) -0.0006(13) -0.0022(15) -0.0044(14)
C3 0.0480(18) 0.047(2) 0.048(2) 0.0022(14) 0.0054(15) 0.0031(15)
C6 0.0393(17) 0.048(2) 0.067(2) 0.0050(16) 0.0131(16) 0.0065(15)
C4 0.050(2) 0.063(2) 0.059(2) 0.0108(17) -0.0044(17) 0.0032(17)
C10 0.077(2) 0.046(2) 0.048(2) -0.0054(15) 0.0126(19) -0.0101(18)
C13 0.072(3) 0.081(3) 0.064(3) -0.005(2) -0.020(2) 0.001(2)
O1 0.0651(16) 0.084(2) 0.0643(17) -0.0146(13) 0.0255(13) 0.0166(14)
C17 0.049(2) 0.049(2) 0.085(3) 0.0009(19) 0.0146(19) 0.0174(16)
C20 0.056(2) 0.061(2) 0.051(2) 0.0037(16) 0.0131(17) 0.0097(17)
C19 0.085(3) 0.079(3) 0.059(3) -0.003(2) 0.031(2) 0.019(2)
C21 0.124(4) 0.055(3) 0.045(2) -0.0066(17) 0.003(2) 0.002(2)
C11 0.107(4) 0.074(3) 0.045(2) -0.0129(19) 0.002(2) -0.019(3)
C18 0.070(3) 0.070(3) 0.081(3) -0.005(2) 0.035(2) 0.019(2)
C5 0.0343(17) 0.055(2) 0.085(3) 0.0139(18) 0.0030(18) 0.0030(15)
C22 0.070(3) 0.059(2) 0.080(3) 0.0043(19) 0.037(2) 0.010(2)
C12 0.100(4) 0.100(4) 0.054(3) -0.006(2) -0.017(2) -0.003(3)
Cl 0.0876(7) 0.0624(7) 0.0561(6) 0.0057(4) 0.0033(5) 0.0041(5)
O3 0.140(3) 0.136(3) 0.071(2) -0.0114(19) -0.005(2) 0.002(2)
O7 0.094(2) 0.108(3) 0.127(3) -0.003(2) 0.021(2) 0.036(2)
C26 0.112(4) 0.058(3) 0.124(4) 0.020(3) 0.085(3) 0.027(3)
C27 0.168(5) 0.046(3) 0.088(4) -0.004(2) 0.060(4) 0.008(3)
C25 0.043(2) 0.081(4) 0.210(7) 0.027(4) 0.020(3) 0.006(2)
C23 0.081(3) 0.074(3) 0.113(4) 0.004(3) -0.044(3) -0.026(3)
C24 0.041(2) 0.085(4) 0.209(7) 0.009(4) -0.039(3) 0.004(2)
O4 0.114(3) 0.361(9) 0.159(4) 0.116(5) -0.018(3) 0.031(4)
O5 0.134(4) 0.421(11) 0.201(6) 0.175(6) 0.026(4) -0.033(5)
O6 0.694(16) 0.088(4) 0.151(5) -0.036(3) 0.013(7) 0.047(7)
C28 0.290(10) 0.135(6) 0.116(5) -0.002(4) 0.109(6) 0.073(6)
N2 0.0390(13) 0.0271(13) 0.0581(17) 0.0014(11) 0.0107(12) 0.0011(11)

loop_
_atom_type_symbol
_atom_type_description
_atom_type_scat_dispersion_real
_atom_type_scat_dispersion_imag
_atom_type_scat_source
C C 0.0033 0.0016 'International Tables Vol C Tables 4.2.6.8 and 6.1.1.4'
H H 0.0000 0.0000 'International Tables Vol C Tables 4.2.6.8 and 6.1.1.4'
N N 0.0061 0.0033 'International Tables Vol C Tables 4.2.6.8 and 6.1.1.4'
O O 0.0106 0.0060 'International Tables Vol C Tables 4.2.6.8 and 6.1.1.4'
Fe Fe 0.3463 0.8444 'International Tables Vol C Tables 4.2.6.8 and 6.1.1.4'
Ni Ni 0.3393 1.1124 'International Tables Vol C Tables 4.2.6.8 and 6.1.1.4'
Cl Cl 0.1484 0.1585 'International Tables Vol C Tables 4.2.6.8 and 6.1.1.4'

loop_
_geom_angle_atom_site_label_1
_geom_angle_atom_site_label_2
_geom_angle_atom_site_label_3
_geom_angle
_geom_angle_site_symmetry_1
_geom_angle_site_symmetry_3
_geom_angle_publ_flag
N9 Ni N1 91.47(11) . . ?
N9 Ni N10 83.28(11) . . ?
N1 Ni N10 92.09(10) . . ?
N9 Ni N7 177.55(12) . . ?
N1 Ni N7 88.72(11) . . ?
N10 Ni N7 99.16(12) . . ?
N9 Ni N8 94.64(13) . . ?
N1 Ni N8 89.47(11) . . ?
N10 Ni N8 177.43(12) . . ?
N7 Ni N8 82.91(14) . . ?
N9 Ni N2 88.39(10) . 2 ?
N1 Ni N2 175.19(9) . 2 ?
N10 Ni N2 92.67(10) . 2 ?
N7 Ni N2 91.22(11) . 2 ?
N8 Ni N2 85.74(10) . 2 ?
N5 Fe N4 84.32(11) . . ?
N5 Fe C1 93.07(11) . . ?
N4 Fe C1 90.76(11) . . ?
N5 Fe C2 91.62(11) . . ?
N4 Fe C2 90.91(10) . . ?
C1 Fe C2 175.16(12) . . ?
N5 Fe N6 81.63(10) . . ?
N4 Fe N6 165.68(10) . . ?
C1 Fe N6 87.24(10) . . ?
C2 Fe N6 92.25(10) . . ?
N5 Fe N3 165.96(10) . . ?
N4 Fe N3 81.66(10) . . ?
C1 Fe N3 86.32(10) . . ?
C2 Fe N3 89.42(10) . . ?
N6 Fe N3 112.33(10) . . ?
C8 N4 C9 126.5(3) . . ?
C8 N4 Fe 119.5(2) . . ?
C9 N4 Fe 113.93(19) . . ?
C20 N6 C16 117.5(3) . . ?
C20 N6 Fe 129.9(2) . . ?
C16 N6 Fe 112.5(2) . . ?
C3 N3 C7 117.9(3) . . ?
C3 N3 Fe 130.1(2) . . ?
C7 N3 Fe 111.92(19) . . ?
N1 C1 Fe 176.4(3) . . ?
C1 N1 Ni 168.8(2) . . ?
C15 N5 C14 126.3(3) . . ?
C15 N5 Fe 119.2(2) . . ?
C14 N5 Fe 114.5(2) . . ?
C22 N10 Ni 108.9(2) . . ?
C22 N10 H10A 109.9 . . ?
Ni N10 H10A 109.9 . . ?
C22 N10 H10C 109.9 . . ?
Ni N10 H10C 109.9 . . ?
H10A N10 H10C 108.3 . . ?
N6 C16 C17 121.7(3) . . ?
N6 C16 C15 115.8(3) . . ?
C17 C16 C15 122.5(3) . . ?
N2 C2 Fe 170.6(2) . . ?
C27 N7 Ni 108.4(3) . . ?
C27 N7 H7A 110.0 . . ?
Ni N7 H7A 110.0 . . ?
C27 N7 H7B 110.0 . . ?
Ni N7 H7B 110.0 . . ?
H7A N7 H7B 108.4 . . ?
O1 C8 N4 127.6(3) . . ?
O1 C8 C7 121.5(3) . . ?
N4 C8 C7 110.9(2) . . ?
C25 N8 C26 113.2(4) . . ?
C25 N8 Ni 118.3(3) . . ?
C26 N8 Ni 105.8(2) . . ?
C25 N8 H8A 106.3 . . ?
C26 N8 H8A 106.3 . . ?
Ni N8 H8A 106.3 . . ?
N3 C7 C6 121.8(3) . . ?
N3 C7 C8 115.7(2) . . ?
C6 C7 C8 122.4(3) . . ?
O2 C15 N5 127.1(3) . . ?
O2 C15 C16 122.1(3) . . ?
N5 C15 C16 110.7(3) . . ?
C23 N9 C21 114.4(3) . . ?
C23 N9 Ni 116.5(3) . . ?
C21 N9 Ni 105.1(2) . . ?
C23 N9 H9A 106.7 . . ?
C21 N9 H9A 106.7 . . ?
Ni N9 H9A 106.7 . . ?
C10 C9 N4 125.8(3) . . ?
C10 C9 C14 120.6(3) . . ?
N4 C9 C14 113.6(3) . . ?
N5 C14 C13 127.3(3) . . ?
N5 C14 C9 113.6(3) . . ?
C13 C14 C9 119.0(3) . . ?
N3 C3 C4 122.7(3) . . ?
N3 C3 H3A 118.7 . . ?
C4 C3 H3A 118.7 . . ?
C5 C6 C7 119.3(3) . . ?
C5 C6 H6A 120.3 . . ?
C7 C6 H6A 120.3 . . ?
C5 C4 C3 118.6(3) . . ?
C5 C4 H4A 120.7 . . ?
C3 C4 H4A 120.7 . . ?
C9 C10 C11 117.9(4) . . ?
C9 C10 H10B 121.0 . . ?
C11 C10 H10B 121.0 . . ?
C12 C13 C14 119.4(4) . . ?
C12 C13 H13A 120.3 . . ?
C14 C13 H13A 120.3 . . ?
C18 C17 C16 119.6(3) . . ?
C18 C17 H17A 120.2 . . ?
C16 C17 H17A 120.2 . . ?
N6 C20 C19 122.2(3) . . ?
N6 C20 H20A 118.9 . . ?
C19 C20 H20A 118.9 . . ?
C18 C19 C20 120.5(4) . . ?
C18 C19 H19A 119.8 . . ?
C20 C19 H19A 119.8 . . ?
N9 C21 C22 108.7(3) . . ?
N9 C21 H21A 110.0 . . ?
C22 C21 H21A 110.0 . . ?
N9 C21 H21B 110.0 . . ?
C22 C21 H21B 110.0 . . ?
H21A C21 H21B 108.3 . . ?
C12 C11 C10 121.5(4) . . ?
C12 C11 H11A 119.2 . . ?
C10 C11 H11A 119.2 . . ?
C19 C18 C17 118.6(3) . . ?
C19 C18 H18A 120.7 . . ?
C17 C18 H18A 120.7 . . ?
C6 C5 C4 119.6(3) . . ?
C6 C5 H5A 120.2 . . ?
C4 C5 H5A 120.2 . . ?
N10 C22 C21 108.1(3) . . ?
N10 C22 H22A 110.1 . . ?
C21 C22 H22A 110.1 . . ?
N10 C22 H22B 110.1 . . ?
C21 C22 H22B 110.1 . . ?
H22A C22 H22B 108.4 . . ?
C11 C12 C13 121.5(4) . . ?
C11 C12 H12A 119.2 . . ?
C13 C12 H12A 119.2 . . ?
O6 Cl O5 107.9(5) . . ?
O6 Cl O4 111.7(5) . . ?
O5 Cl O4 111.1(3) . . ?
O6 Cl O3 99.4(3) . . ?
O5 Cl O3 114.5(3) . . ?
O4 Cl O3 111.6(3) . . ?
C27 C26 N8 108.5(3) . . ?
C27 C26 H26A 110.0 . . ?
N8 C26 H26A 110.0 . . ?
C27 C26 H26B 110.0 . . ?
N8 C26 H26B 110.0 . . ?
H26A C26 H26B 108.4 . . ?
N7 C27 C26 109.4(4) . . ?
N7 C27 H27A 109.8 . . ?
C26 C27 H27A 109.8 . . ?
N7 C27 H27B 109.8 . . ?
C26 C27 H27B 109.8 . . ?
H27A C27 H27B 108.2 . . ?
N8 C25 C24 110.7(4) . . ?
N8 C25 H25A 109.5 . . ?
C24 C25 H25A 109.5 . . ?
N8 C25 H25B 109.5 . . ?
C24 C25 H25B 109.5 . . ?
H25A C25 H25B 108.1 . . ?
N9 C23 C24 111.8(3) . . ?
N9 C23 H23A 109.2 . . ?
C24 C23 H23A 109.2 . . ?
N9 C23 H23B 109.2 . . ?
C24 C23 H23B 109.2 . . ?
H23A C23 H23B 107.9 . . ?
C25 C24 C23 116.6(4) . . ?
C25 C24 H24A 108.1 . . ?
C23 C24 H24A 108.1 . . ?
C25 C24 H24B 108.1 . . ?
C23 C24 H24B 108.1 . . ?
H24A C24 H24B 107.3 . . ?
C2 N2 Ni 150.1(2) . 2_545 ?

loop_
_geom_bond_atom_site_label_1
_geom_bond_atom_site_label_2
_geom_bond_distance
_geom_bond_site_symmetry_2
_geom_bond_publ_flag
Ni N9 2.066(3) . ?
Ni N1 2.075(2) . ?
Ni N10 2.081(2) . ?
Ni N7 2.091(3) . ?
Ni N8 2.091(3) . ?
Ni N2 2.166(2) 2 ?
Fe N5 1.885(2) . ?
Fe N4 1.891(2) . ?
Fe C1 1.959(3) . ?
Fe C2 1.981(3) . ?
Fe N6 2.003(2) . ?
Fe N3 2.011(2) . ?
N4 C8 1.344(4) . ?
N4 C9 1.402(4) . ?
N6 C20 1.333(4) . ?
N6 C16 1.355(4) . ?
N3 C3 1.328(4) . ?
N3 C7 1.362(3) . ?
C1 N1 1.144(3) . ?
N5 C15 1.362(4) . ?
N5 C14 1.392(4) . ?
N10 C22 1.451(4) . ?
N10 H10A 0.9000 . ?
N10 H10C 0.9000 . ?
C16 C17 1.383(4) . ?
C16 C15 1.469(4) . ?
C2 N2 1.141(3) . ?
N7 C27 1.453(5) . ?
N7 H7A 0.9000 . ?
N7 H7B 0.9000 . ?
C8 O1 1.235(3) . ?
C8 C7 1.481(4) . ?
N8 C25 1.430(6) . ?
N8 C26 1.513(5) . ?
N8 H8A 0.9100 . ?
C7 C6 1.392(4) . ?
C15 O2 1.229(4) . ?
N9 C23 1.485(5) . ?
N9 C21 1.488(5) . ?
N9 H9A 0.9100 . ?
C9 C10 1.387(4) . ?
C9 C14 1.416(4) . ?
C14 C13 1.388(5) . ?
C3 C4 1.393(4) . ?
C3 H3A 0.9300 . ?
C6 C5 1.353(5) . ?
C6 H6A 0.9300 . ?
C4 C5 1.382(5) . ?
C4 H4A 0.9300 . ?
C10 C11 1.396(5) . ?
C10 H10B 0.9300 . ?
C13 C12 1.376(6) . ?
C13 H13A 0.9300 . ?
C17 C18 1.359(5) . ?
C17 H17A 0.9300 . ?
C20 C19 1.368(5) . ?
C20 H20A 0.9300 . ?
C19 C18 1.352(5) . ?
C19 H19A 0.9300 . ?
C21 C22 1.490(5) . ?
C21 H21A 0.9700 . ?
C21 H21B 0.9700 . ?
C11 C12 1.348(6) . ?
C11 H11A 0.9300 . ?
C18 H18A 0.9300 . ?
C5 H5A 0.9300 . ?
C22 H22A 0.9700 . ?
C22 H22B 0.9700 . ?
C12 H12A 0.9300 . ?
Cl O6 1.326(5) . ?
Cl O5 1.325(5) . ?
Cl O4 1.349(4) . ?
Cl O3 1.415(3) . ?
O7 C28 1.505(7) . ?
C26 C27 1.466(7) . ?
C26 H26A 0.9700 . ?
C26 H26B 0.9700 . ?
C27 H27A 0.9700 . ?
C27 H27B 0.9700 . ?
C25 C24 1.495(7) . ?
C25 H25A 0.9700 . ?
C25 H25B 0.9700 . ?
C23 C24 1.549(7) . ?
C23 H23A 0.9700 . ?
C23 H23B 0.9700 . ?
C24 H24A 0.9700 . ?
C24 H24B 0.9700 . ?
N2 Ni 2.166(2) 2_545 ?
